data_7013840
loop_
_publ_author_name
'Zhou, Zhao-Hui'
'Hou, Shu-Ya'
'Wan, Hui-Lin'

_publ_section_title
;
 Peroxomolybdate(VI)-citrate and -malate complex interconversions by
 pH-dependence. Synthetic, structural and spectroscopic studies.
;
_journal_issue 9
_journal_name_full 'Dalton transactions (Cambridge, England : 2003)'
_journal_page_first 1393
_journal_page_last 1399
_journal_paper_doi 10.1039/b315280d
_journal_year 2004
_chemical_formula_sum 'C12 H23 K5 Mo2 O30'
_chemical_formula_weight 1034.68
_chemical_name_common 'Potassium dimeric diperoxo hydrogen citrato oxomolybdenum(VI)'
_chemical_name_systematic
;
?
;
_space_group_IT_number 2
_symmetry_cell_setting triclinic
_symmetry_space_group_name_Hall '-P 1'
_symmetry_space_group_name_H-M 'P -1'
_atom_sites_solution_hydrogens geom
_atom_sites_solution_primary direct
_atom_sites_solution_secondary difmap
_audit_creation_method SHELXL-97
_cell_angle_alpha 72.314(1)
_cell_angle_beta 77.384(1)
_cell_angle_gamma 72.276(1)
_cell_formula_units_Z 1
_cell_length_a 7.9131(5)
_cell_length_b 9.4755(6)
_cell_length_c 11.3561(7)
_cell_measurement_temperature 296(2)
_cell_measurement_theta_max 28.20
_cell_measurement_theta_min 1.90
_cell_volume 765.26(8)
_computing_cell_refinement 'SAINT (Bruker, 1998)'
_computing_data_collection 'SMART (Bruker, 1998)'
_computing_data_reduction 'SAINT (Bruker, 1998)'
_computing_molecular_graphics 'ORTEP-II (Johnson, 1976)'
_computing_publication_material 'SHELXL-97 (Sheldrick, 1997)'
_computing_structure_refinement 'SHELXL-97 (Sheldrick, 1997)'
_computing_structure_solution 'SHELXS-97 (Sheldrick, 1990)'
_diffrn_ambient_temperature 296(2)
_diffrn_measured_fraction_theta_full 0.880
_diffrn_measured_fraction_theta_max 0.880
_diffrn_measurement_device_type 'Bruker APEX area-detector diffractometer'
_diffrn_measurement_method '\f and \w scan'
_diffrn_radiation_monochromator graphite
_diffrn_radiation_source 'fine-focus sealed tube'
_diffrn_radiation_type MoK\a
_diffrn_radiation_wavelength 0.71073
_diffrn_reflns_av_R_equivalents 0.0504
_diffrn_reflns_av_sigmaI/netI 0.0451
_diffrn_reflns_limit_h_max 10
_diffrn_reflns_limit_h_min -9
_diffrn_reflns_limit_k_max 11
_diffrn_reflns_limit_k_min -11
_diffrn_reflns_limit_l_max 14
_diffrn_reflns_limit_l_min -10
_diffrn_reflns_number 4626
_diffrn_reflns_theta_full 28.20
_diffrn_reflns_theta_max 28.20
_diffrn_reflns_theta_min 1.90
_diffrn_standards_decay_% 0
_diffrn_standards_interval_time 0
_diffrn_standards_number 0
_exptl_absorpt_coefficient_mu 1.617
_exptl_absorpt_correction_T_max 0.9381
_exptl_absorpt_correction_T_min 0.5711
_exptl_absorpt_process_details 'SADABS (Bruker, 2002)'
_exptl_crystal_colour 'light yellow'
_exptl_crystal_density_diffrn 2.245
_exptl_crystal_density_method 'not measured'
_exptl_crystal_description needle
_exptl_crystal_F_000 514
_exptl_crystal_size_max 0.39
_exptl_crystal_size_mid 0.12
_exptl_crystal_size_min 0.04
_refine_diff_density_max 1.419
_refine_diff_density_min -1.095
_refine_diff_density_rms 0.108
_refine_ls_extinction_method none
_refine_ls_goodness_of_fit_ref 1.035
_refine_ls_hydrogen_treatment mixed
_refine_ls_matrix_type full
_refine_ls_number_parameters 246
_refine_ls_number_reflns 3326
_refine_ls_number_restraints 10
_refine_ls_restrained_S_all 1.033
_refine_ls_R_factor_all 0.0373
_refine_ls_R_factor_gt 0.0354
_refine_ls_shift/su_max 0.000
_refine_ls_shift/su_mean 0.000
_refine_ls_structure_factor_coef Fsqd
_refine_ls_weighting_details 'calc w=1/[\s^2^(Fo^2^)+(0.0443P)^2^+1.0861P] where P=(Fo^2^+2Fc^2^)/3'
_refine_ls_weighting_scheme calc
_refine_ls_wR_factor_gt 0.0896
_refine_ls_wR_factor_ref 0.0914
_reflns_number_gt 3146
_reflns_number_total 3326
_reflns_threshold_expression >2sigma(I)
_cod_data_source_file b315280d.txt
_cod_data_source_block sad_2
_cod_depositor_comments
;
The following automatic conversions were performed:
'_symmetry_cell_setting' value 'Triclinic' changed to 'triclinic'
according to '/home/saulius/struct/CIF-dictionaries/cif_core.dic'
dictionary named 'cif_core.dic' version 2.4.1 from 2010-06-29.

Automatic conversion script
Id: cif_fix_enum 1527 2010-12-29 10:47:43Z saulius 
;
_cod_original_sg_symbol_H-M P-1
_cod_database_code 7013840

loop_
_symmetry_equiv_pos_as_xyz
'x, y, z'
'-x, -y, -z'

loop_
_atom_site_label
_atom_site_type_symbol
_atom_site_fract_x
_atom_site_fract_y
_atom_site_fract_z
_atom_site_U_iso_or_equiv
_atom_site_adp_type
_atom_site_occupancy
_atom_site_symmetry_multiplicity
_atom_site_calc_flag
_atom_site_refinement_flags
_atom_site_disorder_assembly
_atom_site_disorder_group
Mo1 Mo 0.26027(3) 0.07590(3) 0.24859(2) 0.02087(10) Uani 1 1 d . . .
K1 K 0.57833(10) -0.25437(8) 0.09902(7) 0.02893(17) Uani 1 1 d . . .
K2 K 0.93359(11) 0.23730(10) -0.09314(8) 0.03430(19) Uani 1 1 d . . .
O1 O 0.4461(3) 0.1075(2) 0.32993(19) 0.0199(4) Uani 1 1 d . . .
O2 O 0.5124(3) 0.0388(3) 0.1208(2) 0.0215(4) Uani 1 1 d . . .
O3 O 0.8040(3) 0.0258(3) 0.0890(2) 0.0277(5) Uani 1 1 d . . .
O4 O 0.6288(4) -0.2541(3) 0.4997(2) 0.0303(5) Uani 1 1 d D . .
O5 O 0.7382(4) -0.2615(3) 0.3067(2) 0.0324(6) Uani 1 1 d . . .
O6 O 0.5976(3) 0.3808(3) 0.0593(2) 0.0323(6) Uani 1 1 d . . .
O7 O 0.4785(4) 0.4784(3) 0.2231(3) 0.0388(6) Uani 1 1 d . . .
O8 O 0.0977(3) 0.1153(3) 0.3661(2) 0.0348(6) Uani 1 1 d . . .
O9 O 0.3458(3) -0.1482(3) 0.3131(3) 0.0334(6) Uani 1 1 d . . .
O10 O 0.2203(4) -0.1013(3) 0.2207(3) 0.0365(6) Uani 1 1 d . . .
O11 O 0.1449(3) 0.1905(3) 0.1026(2) 0.0339(6) Uani 1 1 d . . .
O12 O 0.2325(3) 0.2859(3) 0.1381(2) 0.0313(5) Uani 1 1 d . . .
O1W O 0.8987(4) -0.4811(3) 0.1480(3) 0.0494(8) Uani 1 1 d D . .
O2W O 0.8837(5) 0.4661(6) -0.3229(4) 0.0747(12) Uani 1 1 d D . .
C1 C 0.6289(4) 0.0874(3) 0.2762(3) 0.0177(6) Uani 1 1 d . . .
C2 C 0.6541(4) 0.0477(3) 0.1514(3) 0.0196(6) Uani 1 1 d . . .
C3 C 0.7476(4) -0.0428(4) 0.3658(3) 0.0214(6) Uani 1 1 d . . .
H3A H 0.8727 -0.0516 0.3310 0.026 Uiso 1 1 calc R . .
H3B H 0.7291 -0.0175 0.4451 0.026 Uiso 1 1 calc R . .
C4 C 0.7053(4) -0.1943(4) 0.3874(3) 0.0222(6) Uani 1 1 d . . .
C5 C 0.6897(4) 0.2342(4) 0.2556(3) 0.0233(6) Uani 1 1 d . . .
H5A H 0.6849 0.2519 0.3362 0.028 Uiso 1 1 calc R . .
H5B H 0.8134 0.2182 0.2162 0.028 Uiso 1 1 calc R . .
C6 C 0.5781(4) 0.3753(4) 0.1762(3) 0.0268(7) Uani 1 1 d . . .
H1 H 0.615(6) -0.205(4) 0.554(3) 0.032 Uiso 1 1 d D . .
H2 H 0.5000 0.5000 0.0000 0.032 Uiso 1 2 d S . .
H1W1 H 0.986(4) -0.553(3) 0.128(3) 0.032 Uiso 1 1 d D . .
H1W2 H 0.898(5) -0.482(4) 0.2230(17) 0.032 Uiso 1 1 d D . .
H2W1 H 0.775(2) 0.494(5) -0.289(3) 0.032 Uiso 1 1 d D . .
H2W2 H 0.886(5) 0.423(5) -0.379(3) 0.032 Uiso 1 1 d D . .
O3W O 0.8660(9) 0.3572(6) 0.4802(7) 0.0989(17) Uani 1 1 d D . .
K3 K 0.5000 0.5000 0.5000 0.1054(10) Uani 1 2 d S . .
H3W1 H 0.952(8) 0.323(10) 0.428(8) 0.18(5) Uiso 1 1 d D . .
H3W2 H 0.789(4) 0.306(4) 0.499(4) 0.024(11) Uiso 1 1 d D . .

loop_
_atom_site_aniso_label
_atom_site_aniso_U_11
_atom_site_aniso_U_22
_atom_site_aniso_U_33
_atom_site_aniso_U_23
_atom_site_aniso_U_13
_atom_site_aniso_U_12
Mo1 0.01666(15) 0.02807(16) 0.01864(15) -0.00817(11) -0.00140(10) -0.00534(10)
K1 0.0343(4) 0.0259(4) 0.0253(4) -0.0070(3) -0.0020(3) -0.0069(3)
K2 0.0346(4) 0.0363(4) 0.0319(4) -0.0060(3) -0.0024(3) -0.0132(3)
O1 0.0170(10) 0.0284(11) 0.0157(10) -0.0095(8) 0.0008(8) -0.0062(8)
O2 0.0211(11) 0.0283(11) 0.0166(10) -0.0084(9) -0.0029(8) -0.0055(9)
O3 0.0217(11) 0.0374(13) 0.0196(11) -0.0084(10) 0.0042(9) -0.0051(10)
O4 0.0461(15) 0.0266(12) 0.0193(11) -0.0072(9) 0.0036(10) -0.0151(11)
O5 0.0445(15) 0.0282(12) 0.0233(12) -0.0130(10) -0.0039(11) -0.0017(11)
O6 0.0368(14) 0.0246(12) 0.0297(13) -0.0034(10) -0.0072(11) -0.0013(10)
O7 0.0393(15) 0.0263(13) 0.0419(15) -0.0103(11) 0.0096(12) -0.0047(11)
O8 0.0230(12) 0.0568(17) 0.0236(12) -0.0148(12) 0.0029(9) -0.0085(11)
O9 0.0341(14) 0.0300(13) 0.0368(14) -0.0033(11) -0.0093(11) -0.0110(11)
O10 0.0361(14) 0.0439(15) 0.0388(15) -0.0134(12) -0.0081(11) -0.0188(12)
O11 0.0301(13) 0.0438(15) 0.0283(13) -0.0080(11) -0.0109(10) -0.0068(11)
O12 0.0316(13) 0.0286(13) 0.0306(13) -0.0076(10) -0.0057(10) -0.0024(10)
O1W 0.0416(17) 0.0376(16) 0.068(2) -0.0198(15) -0.0101(16) 0.0003(13)
O2W 0.044(2) 0.099(3) 0.064(3) -0.026(2) -0.0065(18) 0.010(2)
C1 0.0175(14) 0.0201(14) 0.0144(13) -0.0038(11) -0.0010(10) -0.0047(11)
C2 0.0235(15) 0.0160(13) 0.0155(14) -0.0024(11) -0.0028(11) -0.0012(11)
C3 0.0216(15) 0.0253(15) 0.0163(14) -0.0024(11) -0.0059(11) -0.0050(12)
C4 0.0214(15) 0.0224(15) 0.0187(14) -0.0039(12) -0.0053(11) 0.0006(12)
C5 0.0263(16) 0.0246(15) 0.0222(15) -0.0073(12) -0.0023(12) -0.0107(13)
C6 0.0234(16) 0.0221(16) 0.0337(18) -0.0039(13) -0.0008(13) -0.0094(12)
O3W 0.094(4) 0.081(4) 0.128(5) -0.058(3) -0.038(4) 0.014(3)
K3 0.0582(11) 0.0998(16) 0.198(3) -0.1093(19) 0.0372(14) -0.0441(11)

loop_
_atom_type_symbol
_atom_type_description
_atom_type_scat_dispersion_real
_atom_type_scat_dispersion_imag
_atom_type_scat_source
C C 0.0033 0.0016 'International Tables Vol C Tables 4.2.6.8 and 6.1.1.4'
H H 0.0000 0.0000 'International Tables Vol C Tables 4.2.6.8 and 6.1.1.4'
O O 0.0106 0.0060 'International Tables Vol C Tables 4.2.6.8 and 6.1.1.4'
K K 0.2009 0.2494 'International Tables Vol C Tables 4.2.6.8 and 6.1.1.4'
Mo Mo -1.6832 0.6857 'International Tables Vol C Tables 4.2.6.8 and 6.1.1.4'

loop_
_geom_angle_atom_site_label_1
_geom_angle_atom_site_label_2
_geom_angle_atom_site_label_3
_geom_angle
_geom_angle_site_symmetry_1
_geom_angle_site_symmetry_3
_geom_angle_publ_flag
O8 Mo1 O10 103.2(1) . . ?
O8 Mo1 O11 102.6(1) . . ?
O10 Mo1 O11 85.8(1) . . ?
O8 Mo1 O9 99.8(1) . . ?
O10 Mo1 O9 44.6(1) . . ?
O11 Mo1 O9 129.1(1) . . ?
O8 Mo1 O12 98.6(1) . . ?
O10 Mo1 O12 129.1(1) . . ?
O11 Mo1 O12 44.4(1) . . ?
O9 Mo1 O12 161.6(1) . . ?
O8 Mo1 O1 91.7(1) . . ?
O10 Mo1 O1 133.7(1) . . ?
O11 Mo1 O1 133.6(1) . . ?
O9 Mo1 O1 90.1(1) . . ?
O12 Mo1 O1 90.3(1) . . ?
O8 Mo1 O2 165.9(1) . . ?
O10 Mo1 O2 87.7(1) . . ?
O11 Mo1 O2 87.0(1) . . ?
O9 Mo1 O2 81.6(1) . . ?
O12 Mo1 O2 80.81(9) . . ?
O1 Mo1 O2 74.18(8) . . ?
O8 Mo1 K1 140.82(9) . 2_655 ?
O10 Mo1 K1 95.92(9) . 2_655 ?
O11 Mo1 K1 44.68(8) . 2_655 ?
O9 Mo1 K1 117.54(8) . 2_655 ?
O12 Mo1 K1 44.35(8) . 2_655 ?
O1 Mo1 K1 99.33(6) . 2_655 ?
O2 Mo1 K1 44.24(6) . 2_655 ?
O8 Mo1 K1 144.5(1) . . ?
O10 Mo1 K1 47.65(8) . . ?
O11 Mo1 K1 95.53(8) . . ?
O9 Mo1 K1 46.32(8) . . ?
O12 Mo1 K1 115.44(8) . . ?
O1 Mo1 K1 97.50(6) . . ?
O2 Mo1 K1 42.05(6) . . ?
K1 Mo1 K1 71.22(2) 2_655 . ?
O2 K1 O7 139.47(8) . 1_545 ?
O2 K1 O2 68.50(7) . 2_655 ?
O7 K1 O2 131.40(9) 1_545 2_655 ?
O2 K1 O1W 123.71(9) . . ?
O7 K1 O1W 74.12(9) 1_545 . ?
O2 K1 O1W 130.19(9) 2_655 . ?
O2 K1 O12 111.67(7) . 2_655 ?
O7 K1 O12 108.15(8) 1_545 2_655 ?
O2 K1 O12 57.80(7) 2_655 2_655 ?
O1W K1 O12 74.53(9) . 2_655 ?
O2 K1 O11 88.39(7) . 2_655 ?
O7 K1 O11 131.64(8) 1_545 2_655 ?
O2 K1 O11 60.62(7) 2_655 2_655 ?
O1W K1 O11 71.10(9) . 2_655 ?
O12 K1 O11 30.09(7) 2_655 2_655 ?
O2 K1 O5 70.82(7) . . ?
O7 K1 O5 92.34(9) 1_545 . ?
O2 K1 O5 135.12(7) 2_655 . ?
O1W K1 O5 62.95(9) . . ?
O12 K1 O5 125.20(8) 2_655 . ?
O11 K1 O5 100.52(8) 2_655 . ?
O2 K1 O9 57.16(7) . . ?
O7 K1 O9 82.35(8) 1_545 . ?
O2 K1 O9 109.15(7) 2_655 . ?
O1W K1 O9 117.13(9) . . ?
O12 K1 O9 166.66(8) 2_655 . ?
O11 K1 O9 143.94(8) 2_655 . ?
O5 K1 O9 60.78(7) . . ?
O2 K1 O10 59.50(7) . . ?
O7 K1 O10 84.50(8) 1_545 . ?
O2 K1 O10 86.20(7) 2_655 . ?
O1W K1 O10 143.4(1) . . ?
O12 K1 O10 141.47(8) 2_655 . ?
O11 K1 O10 141.39(8) 2_655 . ?
O5 K1 O10 89.17(7) . . ?
O9 K1 O10 28.73(7) . . ?
O2 K1 O6 129.38(7) . 2_655 ?
O7 K1 O6 64.80(8) 1_545 2_655 ?
O2 K1 O6 68.17(6) 2_655 2_655 ?
O1W K1 O6 104.03(8) . 2_655 ?
O12 K1 O6 63.02(7) 2_655 2_655 ?
O11 K1 O6 92.36(7) 2_655 2_655 ?
O5 K1 O6 156.70(7) . 2_655 ?
O9 K1 O6 116.86(7) . 2_655 ?
O10 K1 O6 92.78(7) . 2_655 ?
O2 K1 C2 21.53(7) . . ?
O7 K1 C2 141.40(8) 1_545 . ?
O2 K1 C2 80.95(7) 2_655 . ?
O1W K1 C2 102.20(9) . . ?
O12 K1 C2 107.62(8) 2_655 . ?
O11 K1 C2 79.10(8) 2_655 . ?
O5 K1 C2 54.66(7) . . ?
O9 K1 C2 64.91(7) . . ?
O10 K1 C2 76.48(7) . . ?
O6 K1 C2 148.00(7) 2_655 . ?
O2 K1 C6 159.33(8) . 1_545 ?
O7 K1 C6 20.50(8) 1_545 1_545 ?
O2 K1 C6 126.43(8) 2_655 1_545 ?
O1W K1 C6 60.55(9) . 1_545 ?
O12 K1 C6 89.00(8) 2_655 1_545 ?
O11 K1 C6 111.13(8) 2_655 1_545 ?
O5 K1 C6 97.96(8) . 1_545 ?
O9 K1 C6 102.31(8) . 1_545 ?
O10 K1 C6 104.24(8) . 1_545 ?
O6 K1 C6 59.07(8) 2_655 1_545 ?
C2 K1 C6 152.58(8) . 1_545 ?
O3 K2 O3 75.55(8) . 2_755 ?
O3 K2 O10 76.11(8) . 2_655 ?
O3 K2 O10 81.54(8) 2_755 2_655 ?
O3 K2 O1W 145.0(1) . 2_755 ?
O3 K2 O1W 107.67(8) 2_755 2_755 ?
O10 K2 O1W 138.7(1) 2_655 2_755 ?
O3 K2 O2W 147.2(1) . . ?
O3 K2 O2W 119.9(1) 2_755 . ?
O10 K2 O2W 77.9(1) 2_655 . ?
O1W K2 O2W 62.5(1) 2_755 . ?
O3 K2 O11 78.79(8) . 1_655 ?
O3 K2 O11 71.80(8) 2_755 1_655 ?
O10 K2 O11 147.10(8) 2_655 1_655 ?
O1W K2 O11 69.81(9) 2_755 1_655 ?
O2W K2 O11 132.2(1) . 1_655 ?
O3 K2 O6 68.29(7) . . ?
O3 K2 O6 142.35(7) 2_755 . ?
O10 K2 O6 99.23(8) 2_655 . ?
O1W K2 O6 96.42(9) 2_755 . ?
O2W K2 O6 96.71(9) . . ?
O11 K2 O6 90.80(8) 1_655 . ?
O3 K2 O5 139.94(7) . 2_755 ?
O3 K2 O5 64.76(7) 2_755 2_755 ?
O10 K2 O5 92.41(8) 2_655 2_755 ?
O1W K2 O5 59.19(8) 2_755 2_755 ?
O2W K2 O5 60.50(9) . 2_755 ?
O11 K2 O5 93.28(7) 1_655 2_755 ?
O6 K2 O5 151.67(7) . 2_755 ?
O3 K2 K1 118.19(6) . 2_755 ?
O3 K2 K1 62.71(6) 2_755 2_755 ?
O10 K2 K1 133.48(6) 2_655 2_755 ?
O1W K2 K1 46.13(6) 2_755 2_755 ?
O2W K2 K1 94.31(9) . 2_755 ?
O11 K2 K1 46.93(6) 1_655 2_755 ?
O6 K2 K1 127.28(6) . 2_755 ?
O5 K2 K1 46.81(5) 2_755 2_755 ?
O3 K2 K1 65.61(5) . 2_655 ?
O3 K2 K1 121.30(6) 2_755 2_655 ?
O10 K2 K1 48.34(6) 2_655 2_655 ?
O1W K2 K1 129.54(6) 2_755 2_655 ?
O2W K2 K1 82.12(9) . 2_655 ?
O11 K2 K1 134.65(6) 1_655 2_655 ?
O6 K2 K1 51.08(5) . 2_655 ?
O5 K2 K1 132.05(5) 2_755 2_655 ?
K1 K2 K1 175.62(3) 2_755 2_655 ?
O3 K2 K2 38.07(5) . 2_755 ?
O3 K2 K2 37.48(5) 2_755 2_755 ?
O10 K2 K2 75.85(6) 2_655 2_755 ?
O1W K2 K2 135.06(7) 2_755 2_755 ?
O2W K2 K2 147.7(1) . 2_755 ?
O11 K2 K2 71.28(6) 1_655 2_755 ?
O6 K2 K2 105.77(5) . 2_755 ?
O5 K2 K2 102.09(5) 2_755 2_755 ?
K1 K2 K2 90.28(3) 2_755 2_755 ?
K1 K2 K2 94.09(3) 2_655 2_755 ?
C1 O1 Mo1 122.2(2) . . ?
C2 O2 Mo1 118.9(2) . . ?
C2 O2 K1 106.4(2) . . ?
Mo1 O2 K1 105.52(9) . . ?
C2 O2 K1 112.1(2) . 2_655 ?
Mo1 O2 K1 102.26(8) . 2_655 ?
K1 O2 K1 111.50(7) . 2_655 ?
C2 O3 K2 125.7(2) . . ?
C2 O3 K2 129.8(2) . 2_755 ?
K2 O3 K2 104.45(8) . 2_755 ?
C4 O4 K3 111.5(2) . 1_545 ?
C4 O5 K1 138.1(2) . . ?
C4 O5 K2 121.9(2) . 2_755 ?
K1 O5 K2 80.31(6) . 2_755 ?
C4 O5 K3 87.6(2) . 1_545 ?
K1 O5 K3 90.50(7) . 1_545 ?
K2 O5 K3 144.32(8) 2_755 1_545 ?
C6 O6 K2 126.3(2) . . ?
C6 O6 K1 133.9(2) . 2_655 ?
K2 O6 K1 80.96(7) . 2_655 ?
C6 O7 K1 108.1(2) . 1_565 ?
C6 O7 K3 123.0(2) . . ?
K1 O7 K3 94.97(9) 1_565 . ?
O10 O9 Mo1 66.0(1) . . ?
O10 O9 K1 77.7(2) . . ?
Mo1 O9 K1 104.7(1) . . ?
O10 O9 K3 128.8(2) . 1_545 ?
Mo1 O9 K3 162.7(1) . 1_545 ?
K1 O9 K3 88.75(7) . 1_545 ?
O9 O10 Mo1 69.5(2) . . ?
O9 O10 K2 139.3(2) . 2_655 ?
Mo1 O10 K2 151.2(1) . 2_655 ?
O9 O10 K1 73.6(2) . . ?
Mo1 O10 K1 104.1(1) . . ?
K2 O10 K1 86.67(8) 2_655 . ?
O12 O11 Mo1 69.6(1) . . ?
O12 O11 K1 74.0(2) . 2_655 ?
Mo1 O11 K1 107.0(1) . 2_655 ?
O12 O11 K2 135.2(2) . 1_455 ?
Mo1 O11 K2 155.2(1) . 1_455 ?
K1 O11 K2 84.91(7) 2_655 1_455 ?
O11 O12 Mo1 66.0(1) . . ?
O11 O12 K1 75.9(2) . 2_655 ?
Mo1 O12 K1 106.4(1) . 2_655 ?
K1 O1W K2 87.02(9) . 2_755 ?
O1 C1 C2 109.5(2) . . ?
O1 C1 C5 110.7(2) . . ?
C2 C1 C5 109.7(2) . . ?
O1 C1 C3 109.7(2) . . ?
C2 C1 C3 109.9(2) . . ?
C5 C1 C3 107.3(2) . . ?
O3 C2 O2 124.9(3) . . ?
O3 C2 C1 119.9(3) . . ?
O2 C2 C1 115.2(3) . . ?
O3 C2 K1 91.4(2) . . ?
O2 C2 K1 52.0(2) . . ?
C1 C2 K1 128.1(2) . . ?
O3 C2 K1 96.0(2) . 2_655 ?
O2 C2 K1 47.9(1) . 2_655 ?
C1 C2 K1 126.9(2) . 2_655 ?
K1 C2 K1 84.22(7) . 2_655 ?
C4 C3 C1 111.6(2) . . ?
O5 C4 O4 119.5(3) . . ?
O5 C4 C3 122.8(3) . . ?
O4 C4 C3 117.7(3) . . ?
O5 C4 K3 72.3(2) . 1_545 ?
O4 C4 K3 48.1(2) . 1_545 ?
C3 C4 K3 162.7(2) . 1_545 ?
C6 C5 C1 113.9(3) . . ?
O7 C6 O6 123.7(3) . . ?
O7 C6 C5 120.4(3) . . ?
O6 C6 C5 115.9(3) . . ?
O7 C6 K1 51.4(2) . 1_565 ?
O6 C6 K1 89.3(2) . 1_565 ?
C5 C6 K1 132.2(2) . 1_565 ?
O3W K3 O3W 180.0(3) . 2_666 ?
O3W K3 O4 81.0(1) . 1_565 ?
O3W K3 O4 99.0(1) 2_666 1_565 ?
O3W K3 O4 99.0(1) . 2_656 ?
O3W K3 O4 81.0(1) 2_666 2_656 ?
O4 K3 O4 180.000(1) 1_565 2_656 ?
O3W K3 O7 88.2(1) . 2_666 ?
O3W K3 O7 91.9(1) 2_666 2_666 ?
O4 K3 O7 65.83(7) 1_565 2_666 ?
O4 K3 O7 114.17(7) 2_656 2_666 ?
O3W K3 O7 91.9(1) . . ?
O3W K3 O7 88.2(1) 2_666 . ?
O4 K3 O7 114.17(7) 1_565 . ?
O4 K3 O7 65.83(7) 2_656 . ?
O7 K3 O7 180.0 2_666 . ?
O3W K3 O5 68.83(16) . 1_565 ?
O3W K3 O5 111.17(16) 2_666 1_565 ?
O4 K3 O5 40.37(6) 1_565 1_565 ?
O4 K3 O5 139.63(6) 2_656 1_565 ?
O7 K3 O5 104.05(6) 2_666 1_565 ?
O7 K3 O5 75.95(6) . 1_565 ?
O3W K3 O5 111.17(16) . 2_656 ?
O3W K3 O5 68.83(16) 2_666 2_656 ?
O4 K3 O5 139.63(6) 1_565 2_656 ?
O4 K3 O5 40.37(6) 2_656 2_656 ?
O7 K3 O5 75.95(6) 2_666 2_656 ?
O7 K3 O5 104.05(6) . 2_656 ?
O5 K3 O5 180.0 1_565 2_656 ?
O3W K3 O9 120.3(2) . 1_565 ?
O3W K3 O9 59.7(2) 2_666 1_565 ?
O4 K3 O9 60.26(7) 1_565 1_565 ?
O4 K3 O9 119.74(7) 2_656 1_565 ?
O7 K3 O9 111.08(6) 2_666 1_565 ?
O7 K3 O9 68.92(6) . 1_565 ?
O5 K3 O9 51.97(6) 1_565 1_565 ?
O5 K3 O9 128.03(6) 2_656 1_565 ?
O3W K3 O9 59.7(2) . 2_656 ?
O3W K3 O9 120.3(2) 2_666 2_656 ?
O4 K3 O9 119.74(7) 1_565 2_656 ?
O4 K3 O9 60.26(7) 2_656 2_656 ?
O7 K3 O9 68.92(6) 2_666 2_656 ?
O7 K3 O9 111.08(6) . 2_656 ?
O5 K3 O9 128.03(6) 1_565 2_656 ?
O5 K3 O9 51.97(6) 2_656 2_656 ?
O9 K3 O9 180.0 1_565 2_656 ?
O3W K3 C4 75.9(2) . 1_565 ?
O3W K3 C4 104.1(2) 2_666 1_565 ?
O4 K3 C4 20.47(7) 1_565 1_565 ?
O4 K3 C4 159.53(7) 2_656 1_565 ?
O7 K3 C4 85.73(7) 2_666 1_565 ?
O7 K3 C4 94.27(7) . 1_565 ?
O5 K3 C4 20.09(7) 1_565 1_565 ?
O5 K3 C4 159.91(7) 2_656 1_565 ?
O9 K3 C4 51.67(6) 1_565 1_565 ?
O9 K3 C4 128.33(6) 2_656 1_565 ?
O3W K3 C4 104.1(2) . 2_656 ?
O3W K3 C4 75.9(2) 2_666 2_656 ?
O4 K3 C4 159.53(7) 1_565 2_656 ?
O4 K3 C4 20.47(7) 2_656 2_656 ?
O7 K3 C4 94.27(7) 2_666 2_656 ?
O7 K3 C4 85.73(7) . 2_656 ?
O5 K3 C4 159.91(7) 1_565 2_656 ?
O5 K3 C4 20.09(7) 2_656 2_656 ?
O9 K3 C4 128.33(6) 1_565 2_656 ?
O9 K3 C4 51.67(6) 2_656 2_656 ?
C4 K3 C4 180.000(1) 1_565 2_656 ?

loop_
_geom_bond_atom_site_label_1
_geom_bond_atom_site_label_2
_geom_bond_distance
_geom_bond_site_symmetry_2
_geom_bond_publ_flag
Mo1 O8 1.684(2) . ?
Mo1 O10 1.926(3) . ?
Mo1 O11 1.930(2) . ?
Mo1 O9 1.975(3) . ?
Mo1 O12 1.980(2) . ?
Mo1 O1 2.034(2) . ?
Mo1 O2 2.197(2) . ?
Mo1 K1 3.8898(8) 2_655 ?
Mo1 K1 3.9472(8) . ?
K1 O2 2.744(2) . ?
K1 O7 2.754(3) 1_545 ?
K1 O2 2.777(2) 2_655 ?
K1 O1W 2.815(3) . ?
K1 O12 2.835(3) 2_655 ?
K1 O11 2.860(3) 2_655 ?
K1 O5 2.885(3) . ?
K1 O9 2.952(3) . ?
K1 O10 3.008(3) . ?
K1 O6 3.166(3) 2_655 ?
K1 C2 3.338(3) . ?
K1 C6 3.349(3) 1_545 ?
K2 O3 2.675(3) . ?
K2 O3 2.710(3) 2_755 ?
K2 O10 2.846(3) 2_655 ?
K2 O1W 2.849(3) 2_755 ?
K2 O2W 2.856(5) . ?
K2 O11 2.917(3) 1_655 ?
K2 O6 3.022(3) . ?
K2 O5 3.154(3) 2_755 ?
K2 K1 3.8998(12) 2_755 ?
K2 K1 4.0191(12) 2_655 ?
K2 K2 4.2564(17) 2_755 ?
O1 C1 1.421(4) . ?
O2 C2 1.277(4) . ?
O2 K1 2.777(2) 2_655 ?
O3 C2 1.235(4) . ?
O3 K2 2.710(3) 2_755 ?
O4 C4 1.322(4) . ?
O4 K3 2.812(2) 1_545 ?
O5 C4 1.209(4) . ?
O5 K2 3.154(3) 2_755 ?
O5 K3 3.354(3) 1_545 ?
O6 C6 1.290(4) . ?
O6 K1 3.166(3) 2_655 ?
O7 C6 1.234(4) . ?
O7 K1 2.754(3) 1_565 ?
O7 K3 3.256(3) . ?
O9 O10 1.480(4) . ?
O9 K3 3.386(2) 1_545 ?
O10 K2 2.846(3) 2_655 ?
O11 O12 1.479(4) . ?
O11 K1 2.860(3) 2_655 ?
O11 K2 2.917(3) 1_455 ?
O12 K1 2.835(3) 2_655 ?
O1W K2 2.849(3) 2_755 ?
C1 C2 1.531(4) . ?
C1 C5 1.543(4) . ?
C1 C3 1.546(4) . ?
C2 K1 3.466(3) 2_655 ?
C3 C4 1.509(4) . ?
C4 K3 3.518(3) 1_545 ?
C5 C6 1.508(5) . ?
C6 K1 3.349(3) 1_565 ?
O3W K3 2.790(6) . ?
K3 O3W 2.790(6) 2_666 ?
K3 O4 2.812(2) 1_565 ?
K3 O4 2.812(2) 2_656 ?
K3 O7 3.256(3) 2_666 ?
K3 O5 3.354(3) 1_565 ?
K3 O5 3.354(3) 2_656 ?
K3 O9 3.386(2) 1_565 ?
K3 O9 3.386(2) 2_656 ?
K3 C4 3.518(3) 1_565 ?
K3 C4 3.518(3) 2_656 ?

loop_
_geom_hbond_atom_site_label_D
_geom_hbond_atom_site_label_H
_geom_hbond_atom_site_label_A
_geom_hbond_distance_DH
_geom_hbond_distance_HA
_geom_hbond_distance_DA
_geom_hbond_angle_DHA
_geom_hbond_site_symmetry_A
O6 H2 O6 1.249(2) 1.249(2) 2.497(5) 180.0(3) 2_665
O4 H1 O1 0.848(10) 1.738(12) 2.580(3) 171(4) 2_656
O1W H1W2 O5 0.849(10) 2.44(3) 2.977(4) 122(3) .
O1W H1W1 O12 0.852(10) 2.082(18) 2.887(4) 157(3) 1_645
O1W H1W2 O2W 0.849(10) 2.32(3) 2.957(5) 132(4) 2_755
O2W H2W1 O7 0.856(10) 1.951(14) 2.793(5) 168(3) 2_665
